data_4034738
loop_
_publ_author_name
'Takase, Ko'
'Noguchi, Keiichi'
'Nakano, Koji'

_publ_section_title
;
 [1]Benzothiophene-Fused Chiral Spiro Polycyclic Aromatic Compounds:
 Optical Resolution, Functionalization, and Optical Properties.
;
_journal_issue 24
_journal_name_full 'The Journal of organic chemistry'
_journal_page_first 15057
_journal_page_last 15065
_journal_paper_doi 10.1021/acs.joc.8b02301
_journal_volume 83
_journal_year 2018
_chemical_formula_moiety 'C31 H13 F6 O10 S4, C1 H1 Cl3'
_chemical_formula_sum 'C32 H15 Cl3 F6 O10 S4'
_chemical_formula_weight 908.03
_space_group_crystal_system orthorhombic
_space_group_IT_number 19
_space_group_name_Hall 'P 2ac 2ab'
_space_group_name_H-M_alt 'P 21 21 21'
_atom_sites_solution_hydrogens geom
_atom_sites_solution_primary direct
_atom_sites_solution_secondary difmap
_cell_angle_alpha 90
_cell_angle_beta 90
_cell_angle_gamma 90
_cell_formula_units_Z 4
_cell_length_a 8.41559(15)
_cell_length_b 20.3317(4)
_cell_length_c 21.2577(4)
_cell_measurement_reflns_used 25079
_cell_measurement_temperature 193(2)
_cell_measurement_theta_max 68.30
_cell_measurement_theta_min 3.01
_cell_volume 3637.26(12)
_computing_cell_refinement 'RAPID AUTO'
_computing_data_collection 'RAPID AUTO (Rigaku, 2004)'
_computing_data_reduction 'RAPID AUTO'
_computing_structure_refinement 'SHELXL-2014 (Sheldrick, 2014)'
_computing_structure_solution 'SIR2011 (Burla, et al., 2012)'
_diffrn_ambient_temperature 193(2)
_diffrn_detector_area_resol_mean 10.000
_diffrn_measured_fraction_theta_full 0.995
_diffrn_measured_fraction_theta_max 0.994
_diffrn_measurement_device_type 'Rigaku R-AXIS RAPID'
_diffrn_measurement_method \w
_diffrn_radiation_type CuK\a
_diffrn_radiation_wavelength 1.54187
_diffrn_reflns_av_R_equivalents 0.0542
_diffrn_reflns_av_unetI/netI 0.0370
_diffrn_reflns_Laue_measured_fraction_full 0.995
_diffrn_reflns_Laue_measured_fraction_max 0.994
_diffrn_reflns_limit_h_max 9
_diffrn_reflns_limit_h_min -10
_diffrn_reflns_limit_k_max 24
_diffrn_reflns_limit_k_min -24
_diffrn_reflns_limit_l_max 24
_diffrn_reflns_limit_l_min -24
_diffrn_reflns_number 34193
_diffrn_reflns_point_group_measured_fraction_full 0.991
_diffrn_reflns_point_group_measured_fraction_max 0.989
_diffrn_reflns_theta_full 67.687
_diffrn_reflns_theta_max 68.241
_diffrn_reflns_theta_min 3.008
_diffrn_source 'rotating anode'
_exptl_absorpt_coefficient_mu 5.225
_exptl_absorpt_correction_T_max 0.593
_exptl_absorpt_correction_T_min 0.152
_exptl_absorpt_correction_type numerical
_exptl_absorpt_process_details 'NUMABS (Rigaku, 1999)'
_exptl_crystal_colour yellow
_exptl_crystal_density_diffrn 1.658
_exptl_crystal_description platelet
_exptl_crystal_F_000 1824
_exptl_crystal_size_max 0.550
_exptl_crystal_size_mid 0.300
_exptl_crystal_size_min 0.100
_refine_diff_density_max 0.840
_refine_diff_density_min -0.295
_refine_diff_density_rms 0.062
_refine_ls_abs_structure_details
;
 Flack x determined using 2544 quotients [(I+)-(I-)]/[(I+)+(I-)]
 (Parsons, Flack and Wagner, Acta Cryst. B69 (2013) 249-259).
;
_refine_ls_abs_structure_Flack 0.011(5)
_refine_ls_extinction_method none
_refine_ls_goodness_of_fit_ref 1.047
_refine_ls_hydrogen_treatment constr
_refine_ls_matrix_type full
_refine_ls_number_parameters 496
_refine_ls_number_reflns 6584
_refine_ls_number_restraints 0
_refine_ls_restrained_S_all 1.047
_refine_ls_R_factor_all 0.0423
_refine_ls_R_factor_gt 0.0409
_refine_ls_shift/su_max 0.006
_refine_ls_shift/su_mean 0.001
_refine_ls_structure_factor_coef Fsqd
_refine_ls_weighting_details 'w=1/[\s^2^(Fo^2^)+(0.0649P)^2^+1.5288P] where P=(Fo^2^+2Fc^2^)/3'
_refine_ls_weighting_scheme calc
_refine_ls_wR_factor_gt 0.1090
_refine_ls_wR_factor_ref 0.1105
_reflns_Friedel_coverage 0.761
_reflns_Friedel_fraction_full 0.986
_reflns_Friedel_fraction_max 0.982
_reflns_number_gt 6278
_reflns_number_total 6584
_reflns_threshold_expression 'I > 2\s(I)'
_cod_data_source_file jo8b02301_si_002.cif
_cod_data_source_block SO2SO2-OTf
_cod_original_cell_volume 3637.26(11)
_cod_database_code 4034738
_shelx_space_group_comment
;
The symmetry employed for this shelxl refinement is uniquely defined
by the following loop, which should always be used as a source of
symmetry information in preference to the above space-group names.
They are only intended as comments.
;
_shelx_estimated_absorpt_t_min 0.161
_shelx_estimated_absorpt_t_max 0.623
_shelxl_version_number 2014-3

loop_
_space_group_symop_operation_xyz
'x, y, z'
'-x+1/2, -y, z+1/2'
'x+1/2, -y+1/2, -z'
'-x, y+1/2, -z+1/2'

loop_
_atom_site_label
_atom_site_type_symbol
_atom_site_fract_x
_atom_site_fract_y
_atom_site_fract_z
_atom_site_U_iso_or_equiv
_atom_site_adp_type
_atom_site_occupancy
_atom_site_site_symmetry_order
_atom_site_calc_flag
_atom_site_refinement_flags_posn
_atom_site_refinement_flags_adp
Cl1 Cl 0.4826(3) 0.76892(8) 0.27453(8) 0.0856(6) Uani 1 1 d . .
Cl2 Cl 0.4990(2) 0.72426(8) 0.40282(8) 0.0746(4) Uani 1 1 d . .
Cl3 Cl 0.3433(2) 0.84777(8) 0.37294(9) 0.0767(5) Uani 1 1 d . .
S1 S 0.11830(12) 0.44354(5) 0.20807(5) 0.0337(2) Uani 1 1 d . .
S2 S 0.75527(13) 0.59532(5) 0.13877(5) 0.0401(3) Uani 1 1 d . .
S3 S 0.24896(12) 0.58183(5) 0.50976(4) 0.0324(2) Uani 1 1 d . .
S4 S 0.31041(17) 0.30533(6) 0.60580(7) 0.0523(3) Uani 1 1 d . .
F1 F 0.7689(5) 0.5937(2) 0.01788(15) 0.0856(12) Uani 1 1 d . .
F2 F 0.7764(5) 0.49878(19) 0.05864(16) 0.0807(11) Uani 1 1 d . .
F3 F 0.5571(4) 0.5518(3) 0.05604(17) 0.0925(14) Uani 1 1 d . .
F4 F 0.0820(7) 0.2234(2) 0.6251(2) 0.1148(17) Uani 1 1 d . .
F5 F 0.0457(5) 0.2832(2) 0.54425(19) 0.0833(11) Uani 1 1 d . .
F6 F 0.2121(7) 0.2064(2) 0.5405(4) 0.147(3) Uani 1 1 d . .
O1 O 0.1689(5) 0.37942(14) 0.22680(18) 0.0523(9) Uani 1 1 d . .
O2 O 0.0436(4) 0.45104(17) 0.14835(15) 0.0480(8) Uani 1 1 d . .
O3 O 0.6889(4) 0.54057(15) 0.18357(14) 0.0387(7) Uani 1 1 d . .
O4 O 0.9221(4) 0.59399(18) 0.14542(16) 0.0517(9) Uani 1 1 d . .
O5 O 0.6680(5) 0.65388(18) 0.1440(2) 0.0610(10) Uani 1 1 d . .
O6 O 0.4042(4) 0.60841(16) 0.49965(16) 0.0475(8) Uani 1 1 d . .
O7 O 0.1684(4) 0.59656(15) 0.56733(14) 0.0442(8) Uani 1 1 d . .
O8 O 0.3832(4) 0.33108(14) 0.54145(15) 0.0416(7) Uani 1 1 d . .
O9 O 0.4269(6) 0.2642(2) 0.6322(2) 0.0832(14) Uani 1 1 d . .
O10 O 0.2317(5) 0.35596(17) 0.63931(17) 0.0536(9) Uani 1 1 d . .
C1 C 0.0038(5) 0.55505(19) 0.35322(18) 0.0293(8) Uani 1 1 d . .
C2 C -0.1499(5) 0.51452(19) 0.35081(19) 0.0306(8) Uani 1 1 d . .
C3 C -0.2805(5) 0.5174(2) 0.3901(2) 0.0407(10) Uani 1 1 d . .
H3 H -0.2852 0.5483 0.4236 0.049 Uiso 1 1 calc R U
C4 C -0.4054(5) 0.4736(3) 0.3792(2) 0.0460(11) Uani 1 1 d . .
H4 H -0.4965 0.4750 0.4055 0.055 Uiso 1 1 calc R U
C5 C -0.3986(6) 0.4279(2) 0.3303(2) 0.0448(11) Uani 1 1 d . .
H5 H -0.4852 0.3987 0.3237 0.054 Uiso 1 1 calc R U
C6 C -0.2668(5) 0.4247(2) 0.2913(2) 0.0402(10) Uani 1 1 d . .
H6 H -0.2611 0.3931 0.2585 0.048 Uiso 1 1 calc R U
C7 C -0.1444(5) 0.4684(2) 0.3012(2) 0.0328(9) Uani 1 1 d . .
C8 C 0.0063(5) 0.47981(19) 0.26897(18) 0.0304(8) Uani 1 1 d . .
C9 C 0.0902(5) 0.52873(18) 0.29588(18) 0.0277(8) Uani 1 1 d . .
C10 C 0.2459(5) 0.54253(17) 0.26947(17) 0.0279(8) Uani 1 1 d . .
C11 C 0.3588(5) 0.58834(19) 0.2880(2) 0.0339(9) Uani 1 1 d . .
H11 H 0.3365 0.6188 0.3207 0.041 Uiso 1 1 calc R U
C12 C 0.5052(5) 0.5889(2) 0.2577(2) 0.0359(9) Uani 1 1 d . .
H12 H 0.5849 0.6195 0.2698 0.043 Uiso 1 1 calc R U
C13 C 0.5335(5) 0.5445(2) 0.2099(2) 0.0352(9) Uani 1 1 d . .
C14 C 0.4226(5) 0.4993(2) 0.18897(19) 0.0326(9) Uani 1 1 d . .
H14 H 0.4441 0.4698 0.1554 0.039 Uiso 1 1 calc R U
C15 C 0.2796(5) 0.49983(18) 0.21981(18) 0.0289(8) Uani 1 1 d . .
C16 C 0.7102(7) 0.5570(3) 0.0622(2) 0.0554(13) Uani 1 1 d . .
C17 C -0.0135(5) 0.62947(19) 0.35688(19) 0.0305(8) Uani 1 1 d . .
C18 C -0.0835(5) 0.6711(2) 0.3141(2) 0.0389(10) Uani 1 1 d . .
H18 H -0.1290 0.6550 0.2763 0.047 Uiso 1 1 calc R U
C19 C -0.0851(6) 0.7383(2) 0.3285(3) 0.0476(12) Uani 1 1 d . .
H19 H -0.1323 0.7680 0.2995 0.057 Uiso 1 1 calc R U
C20 C -0.0206(6) 0.7627(2) 0.3830(3) 0.0486(12) Uani 1 1 d . .
H20 H -0.0258 0.8085 0.3915 0.058 Uiso 1 1 calc R U
C21 C 0.0529(6) 0.7203(2) 0.4263(2) 0.0426(10) Uani 1 1 d . .
H21 H 0.0984 0.7368 0.4640 0.051 Uiso 1 1 calc R U
C22 C 0.0569(5) 0.65398(19) 0.41222(19) 0.0323(8) Uani 1 1 d . .
C23 C 0.1263(5) 0.59692(19) 0.44385(19) 0.0324(8) Uani 1 1 d . .
C24 C 0.0987(5) 0.54080(19) 0.41221(18) 0.0294(8) Uani 1 1 d . .
C25 C 0.1677(5) 0.48113(18) 0.43895(18) 0.0278(8) Uani 1 1 d . .
C26 C 0.1588(5) 0.4167(2) 0.4178(2) 0.0341(9) Uani 1 1 d . .
H26 H 0.1036 0.4064 0.3801 0.041 Uiso 1 1 calc R U
C27 C 0.2319(6) 0.36769(19) 0.4528(2) 0.0368(9) Uani 1 1 d . .
H27 H 0.2294 0.3234 0.4387 0.044 Uiso 1 1 calc R U
C28 C 0.3089(5) 0.3838(2) 0.5084(2) 0.0349(9) Uani 1 1 d . .
C29 C 0.3213(5) 0.4473(2) 0.53090(19) 0.0322(8) Uani 1 1 d . .
H29 H 0.3757 0.4574 0.5688 0.039 Uiso 1 1 calc R U
C30 C 0.2495(5) 0.49504(19) 0.49461(18) 0.0302(8) Uani 1 1 d . .
C31 C 0.1534(10) 0.2515(3) 0.5748(4) 0.0754(19) Uani 1 1 d . .
C32 C 0.5002(8) 0.7940(3) 0.3536(3) 0.0616(15) Uani 1 1 d . .
H32 H 0.6034 0.8177 0.3591 0.074 Uiso 1 1 calc R U

loop_
_atom_site_aniso_label
_atom_site_aniso_U_11
_atom_site_aniso_U_22
_atom_site_aniso_U_33
_atom_site_aniso_U_23
_atom_site_aniso_U_13
_atom_site_aniso_U_12
Cl1 0.1311(16) 0.0639(9) 0.0619(9) 0.0013(7) -0.0231(10) -0.0057(10)
Cl2 0.0966(11) 0.0638(8) 0.0635(9) 0.0072(7) -0.0213(8) -0.0125(8)
Cl3 0.0637(9) 0.0639(8) 0.1026(13) 0.0000(8) -0.0011(8) -0.0111(7)
S1 0.0366(5) 0.0305(4) 0.0339(5) -0.0067(4) 0.0008(4) -0.0038(4)
S2 0.0337(5) 0.0456(6) 0.0411(6) 0.0026(4) 0.0058(4) -0.0033(5)
S3 0.0386(5) 0.0318(4) 0.0269(5) -0.0017(3) -0.0041(4) -0.0017(4)
S4 0.0637(8) 0.0412(6) 0.0522(7) 0.0095(5) -0.0043(6) 0.0013(5)
F1 0.112(3) 0.104(3) 0.0410(18) 0.0183(18) 0.0141(19) -0.024(3)
F2 0.116(3) 0.069(2) 0.057(2) -0.0172(17) -0.013(2) 0.000(2)
F3 0.056(2) 0.161(4) 0.061(2) 0.001(2) -0.0242(17) -0.024(2)
F4 0.137(4) 0.085(3) 0.123(4) 0.039(3) 0.004(3) -0.045(3)
F5 0.087(3) 0.086(3) 0.077(3) -0.002(2) -0.013(2) -0.032(2)
F6 0.144(5) 0.089(3) 0.208(6) -0.083(4) 0.007(5) -0.016(3)
O1 0.057(2) 0.0267(14) 0.073(2) -0.0051(15) 0.0011(18) -0.0039(14)
O2 0.0470(19) 0.064(2) 0.0330(17) -0.0127(15) -0.0028(14) -0.0059(16)
O3 0.0294(15) 0.0464(17) 0.0403(17) 0.0066(13) 0.0050(12) 0.0035(13)
O4 0.0330(16) 0.070(2) 0.052(2) -0.0067(18) 0.0067(14) -0.0107(16)
O5 0.060(2) 0.0481(19) 0.075(3) 0.0140(19) 0.018(2) 0.0036(17)
O6 0.0454(18) 0.0461(17) 0.051(2) 0.0029(15) -0.0080(15) -0.0140(15)
O7 0.063(2) 0.0396(16) 0.0299(16) -0.0050(12) -0.0021(14) 0.0074(15)
O8 0.0452(17) 0.0375(15) 0.0420(18) 0.0043(13) -0.0027(14) 0.0105(14)
O9 0.093(3) 0.073(3) 0.083(3) 0.032(2) -0.014(3) 0.017(3)
O10 0.068(2) 0.0494(18) 0.0438(19) -0.0034(15) 0.0058(18) -0.0067(17)
C1 0.0292(19) 0.0342(19) 0.0244(19) 0.0025(15) 0.0013(15) 0.0002(16)
C2 0.029(2) 0.0340(19) 0.029(2) 0.0061(16) -0.0012(16) 0.0012(16)
C3 0.038(2) 0.048(2) 0.036(2) 0.0089(19) 0.0040(19) 0.0025(19)
C4 0.031(2) 0.061(3) 0.046(3) 0.015(2) 0.005(2) -0.001(2)
C5 0.036(2) 0.045(2) 0.054(3) 0.013(2) -0.001(2) -0.008(2)
C6 0.041(2) 0.038(2) 0.042(2) 0.0049(18) -0.009(2) -0.0100(19)
C7 0.033(2) 0.0351(19) 0.031(2) 0.0050(16) -0.0026(17) -0.0026(17)
C8 0.033(2) 0.0302(19) 0.028(2) 0.0010(15) -0.0004(16) -0.0044(16)
C9 0.0301(19) 0.0296(18) 0.0233(19) 0.0002(15) 0.0009(15) -0.0006(15)
C10 0.0315(19) 0.0286(17) 0.0237(18) 0.0011(14) -0.0008(16) -0.0019(16)
C11 0.035(2) 0.0331(19) 0.034(2) -0.0037(17) -0.0006(17) -0.0035(17)
C12 0.034(2) 0.039(2) 0.035(2) -0.0017(17) -0.0008(17) -0.0077(17)
C13 0.030(2) 0.040(2) 0.036(2) 0.0051(18) 0.0039(17) 0.0004(17)
C14 0.034(2) 0.034(2) 0.030(2) -0.0008(16) 0.0019(16) 0.0041(17)
C15 0.029(2) 0.0281(17) 0.030(2) -0.0019(15) -0.0048(15) -0.0012(15)
C16 0.052(3) 0.072(3) 0.042(3) 0.007(2) -0.006(2) -0.011(3)
C17 0.0282(19) 0.0322(19) 0.031(2) 0.0002(16) 0.0033(16) -0.0008(15)
C18 0.038(2) 0.038(2) 0.041(2) 0.0043(18) -0.0028(19) 0.0030(18)
C19 0.047(3) 0.035(2) 0.060(3) 0.008(2) -0.007(2) 0.004(2)
C20 0.055(3) 0.031(2) 0.060(3) 0.000(2) 0.000(2) 0.003(2)
C21 0.052(3) 0.033(2) 0.042(3) -0.0049(19) -0.001(2) 0.000(2)
C22 0.034(2) 0.0309(19) 0.032(2) 0.0013(16) 0.0021(17) 0.0003(16)
C23 0.038(2) 0.0326(19) 0.026(2) -0.0008(16) 0.0004(16) 0.0009(17)
C24 0.031(2) 0.0313(19) 0.026(2) 0.0003(15) 0.0036(16) -0.0028(16)
C25 0.0268(19) 0.0292(19) 0.027(2) -0.0013(15) 0.0035(15) -0.0012(15)
C26 0.037(2) 0.0338(19) 0.031(2) -0.0049(17) -0.0026(17) 0.0009(18)
C27 0.045(2) 0.0293(18) 0.036(2) -0.0036(16) 0.0000(19) 0.0023(18)
C28 0.033(2) 0.033(2) 0.039(2) 0.0046(17) 0.0024(17) 0.0075(16)
C29 0.0306(19) 0.037(2) 0.029(2) 0.0024(16) -0.0008(16) -0.0009(17)
C30 0.0272(18) 0.0317(18) 0.032(2) -0.0011(15) 0.0039(17) -0.0025(16)
C31 0.086(5) 0.037(3) 0.103(5) -0.008(3) 0.001(4) -0.013(3)
C32 0.072(4) 0.048(3) 0.065(4) -0.007(3) -0.013(3) -0.015(3)

loop_
_atom_type_symbol
_atom_type_description
_atom_type_scat_dispersion_real
_atom_type_scat_dispersion_imag
_atom_type_scat_source
C C 0.0181 0.0091 'International Tables Vol C Tables 4.2.6.8 and 6.1.1.4'
H H 0.0000 0.0000 'International Tables Vol C Tables 4.2.6.8 and 6.1.1.4'
F F 0.0727 0.0534 'International Tables Vol C Tables 4.2.6.8 and 6.1.1.4'
O O 0.0492 0.0322 'International Tables Vol C Tables 4.2.6.8 and 6.1.1.4'
S S 0.3331 0.5567 'International Tables Vol C Tables 4.2.6.8 and 6.1.1.4'
Cl Cl 0.3639 0.7018 'International Tables Vol C Tables 4.2.6.8 and 6.1.1.4'

loop_
_geom_angle_atom_site_label_1
_geom_angle_atom_site_label_2
_geom_angle_atom_site_label_3
_geom_angle
O2 S1 O1 118.5(2)
O2 S1 C8 111.9(2)
O1 S1 C8 109.7(2)
O2 S1 C15 112.94(19)
O1 S1 C15 108.5(2)
C8 S1 C15 92.05(18)
O5 S2 O4 121.9(2)
O5 S2 O3 111.6(2)
O4 S2 O3 106.3(2)
O5 S2 C16 108.7(3)
O4 S2 C16 106.5(2)
O3 S2 C16 99.4(2)
O6 S3 O7 118.8(2)
O6 S3 C23 110.4(2)
O7 S3 C23 111.4(2)
O6 S3 C30 110.0(2)
O7 S3 C30 111.15(19)
C23 S3 C30 91.71(19)
O9 S4 O10 123.9(3)
O9 S4 O8 105.7(3)
O10 S4 O8 111.97(19)
O9 S4 C31 106.9(3)
O10 S4 C31 106.1(3)
O8 S4 C31 99.5(3)
C13 O3 S2 121.7(3)
C28 O8 S4 120.2(3)
C24 C1 C9 110.2(3)
C24 C1 C17 101.4(3)
C9 C1 C17 116.0(3)
C24 C1 C2 111.7(3)
C9 C1 C2 100.8(3)
C17 C1 C2 117.0(3)
C3 C2 C7 120.4(4)
C3 C2 C1 128.9(4)
C7 C2 C1 110.7(3)
C2 C3 C4 118.1(4)
C2 C3 H3 121.0
C4 C3 H3 121.0
C5 C4 C3 121.2(4)
C5 C4 H4 119.4
C3 C4 H4 119.4
C6 C5 C4 120.6(4)
C6 C5 H5 119.7
C4 C5 H5 119.7
C7 C6 C5 118.4(4)
C7 C6 H6 120.8
C5 C6 H6 120.8
C6 C7 C2 121.2(4)
C6 C7 C8 132.9(4)
C2 C7 C8 105.9(3)
C9 C8 C7 111.9(4)
C9 C8 S1 109.9(3)
C7 C8 S1 138.0(3)
C8 C9 C10 116.8(4)
C8 C9 C1 110.5(3)
C10 C9 C1 132.4(3)
C11 C10 C15 119.5(4)
C11 C10 C9 129.6(4)
C15 C10 C9 110.8(3)
C10 C11 C12 118.8(4)
C10 C11 H11 120.6
C12 C11 H11 120.6
C13 C12 C11 119.2(4)
C13 C12 H12 120.4
C11 C12 H12 120.4
C12 C13 C14 123.7(4)
C12 C13 O3 118.9(4)
C14 C13 O3 117.2(4)
C15 C14 C13 115.7(4)
C15 C14 H14 122.2
C13 C14 H14 122.2
C14 C15 C10 123.1(4)
C14 C15 S1 126.4(3)
C10 C15 S1 110.4(3)
F3 C16 F1 110.6(5)
F3 C16 F2 110.1(6)
F1 C16 F2 108.4(5)
F3 C16 S2 109.0(4)
F1 C16 S2 108.6(4)
F2 C16 S2 110.1(4)
C18 C17 C22 121.0(4)
C18 C17 C1 128.3(4)
C22 C17 C1 110.7(3)
C17 C18 C19 117.5(4)
C17 C18 H18 121.3
C19 C18 H18 121.3
C20 C19 C18 122.2(5)
C20 C19 H19 118.9
C18 C19 H19 118.9
C19 C20 C21 120.4(4)
C19 C20 H20 119.8
C21 C20 H20 119.8
C22 C21 C20 117.9(4)
C22 C21 H21 121.0
C20 C21 H21 121.0
C21 C22 C17 121.0(4)
C21 C22 C23 133.2(4)
C17 C22 C23 105.7(3)
C24 C23 C22 112.0(4)
C24 C23 S3 110.5(3)
C22 C23 S3 137.3(3)
C23 C24 C25 116.2(4)
C23 C24 C1 110.0(3)
C25 C24 C1 133.7(3)
C26 C25 C30 119.5(4)
C26 C25 C24 129.6(4)
C30 C25 C24 110.9(3)
C25 C26 C27 118.7(4)
C25 C26 H26 120.6
C27 C26 H26 120.6
C26 C27 C28 119.6(4)
C26 C27 H27 120.2
C28 C27 H27 120.2
C29 C28 C27 123.4(4)
C29 C28 O8 119.9(4)
C27 C28 O8 116.6(4)
C30 C29 C28 115.6(4)
C30 C29 H29 122.2
C28 C29 H29 122.2
C29 C30 C25 123.1(4)
C29 C30 S3 126.4(3)
C25 C30 S3 110.5(3)
F6 C31 F5 110.1(7)
F6 C31 F4 108.8(6)
F5 C31 F4 107.3(6)
F6 C31 S4 110.8(6)
F5 C31 S4 112.9(4)
F4 C31 S4 106.7(5)
Cl2 C32 Cl3 110.9(4)
Cl2 C32 Cl1 109.4(3)
Cl3 C32 Cl1 109.8(3)
Cl2 C32 H32 108.9
Cl3 C32 H32 108.9
Cl1 C32 H32 108.9

loop_
_geom_bond_atom_site_label_1
_geom_bond_atom_site_label_2
_geom_bond_distance
Cl1 C32 1.764(6)
Cl2 C32 1.762(6)
Cl3 C32 1.763(7)
S1 O2 1.425(3)
S1 O1 1.428(3)
S1 C8 1.763(4)
S1 C15 1.793(4)
S2 O5 1.403(4)
S2 O4 1.411(4)
S2 O3 1.568(3)
S2 C16 1.845(6)
S3 O6 1.430(3)
S3 O7 1.430(3)
S3 C23 1.767(4)
S3 C30 1.794(4)
S4 O9 1.405(4)
S4 O10 1.416(4)
S4 O8 1.588(3)
S4 C31 1.838(7)
F1 C16 1.299(6)
F2 C16 1.310(7)
F3 C16 1.299(7)
F4 C31 1.351(8)
F5 C31 1.288(8)
F6 C31 1.273(8)
O3 C13 1.424(5)
O8 C28 1.425(5)
C1 C24 1.515(5)
C1 C9 1.517(5)
C1 C17 1.522(5)
C1 C2 1.535(5)
C2 C3 1.381(6)
C2 C7 1.412(6)
C3 C4 1.397(7)
C3 H3 0.9500
C4 C5 1.395(7)
C4 H4 0.9500
C5 C6 1.387(7)
C5 H5 0.9500
C6 C7 1.377(6)
C6 H6 0.9500
C7 C8 1.460(6)
C8 C9 1.347(5)
C9 C10 1.453(5)
C10 C11 1.387(5)
C10 C15 1.396(5)
C11 C12 1.390(6)
C11 H11 0.9500
C12 C13 1.382(6)
C12 H12 0.9500
C13 C14 1.383(6)
C14 C15 1.370(6)
C14 H14 0.9500
C17 C18 1.375(6)
C17 C22 1.408(6)
C18 C19 1.400(6)
C18 H18 0.9500
C19 C20 1.372(7)
C19 H19 0.9500
C20 C21 1.404(7)
C20 H20 0.9500
C21 C22 1.382(6)
C21 H21 0.9500
C22 C23 1.462(6)
C23 C24 1.345(5)
C24 C25 1.460(5)
C25 C26 1.386(5)
C25 C30 1.398(6)
C26 C27 1.388(6)
C26 H26 0.9500
C27 C28 1.388(6)
C27 H27 0.9500
C28 C29 1.380(6)
C29 C30 1.380(6)
C29 H29 0.9500
C32 H32 1.0000

loop_
_geom_torsion_atom_site_label_1
_geom_torsion_atom_site_label_2
_geom_torsion_atom_site_label_3
_geom_torsion_atom_site_label_4
_geom_torsion
O5 S2 O3 C13 18.0(4)
O4 S2 O3 C13 153.0(3)
C16 S2 O3 C13 -96.5(4)
O9 S4 O8 C28 -167.9(4)
O10 S4 O8 C28 -30.3(4)
C31 S4 O8 C28 81.4(4)
C24 C1 C2 C3 65.1(5)
C9 C1 C2 C3 -177.9(4)
C17 C1 C2 C3 -51.2(6)
C24 C1 C2 C7 -113.3(4)
C9 C1 C2 C7 3.7(4)
C17 C1 C2 C7 130.4(4)
C7 C2 C3 C4 0.0(6)
C1 C2 C3 C4 -178.2(4)
C2 C3 C4 C5 0.4(7)
C3 C4 C5 C6 0.2(7)
C4 C5 C6 C7 -1.2(7)
C5 C6 C7 C2 1.7(6)
C5 C6 C7 C8 -178.3(4)
C3 C2 C7 C6 -1.1(6)
C1 C2 C7 C6 177.4(4)
C3 C2 C7 C8 178.8(4)
C1 C2 C7 C8 -2.6(4)
C6 C7 C8 C9 -179.8(4)
C2 C7 C8 C9 0.3(5)
C6 C7 C8 S1 -6.1(8)
C2 C7 C8 S1 174.0(4)
O2 S1 C8 C9 -117.5(3)
O1 S1 C8 C9 108.8(3)
C15 S1 C8 C9 -1.8(3)
O2 S1 C8 C7 68.7(5)
O1 S1 C8 C7 -65.0(5)
C15 S1 C8 C7 -175.6(5)
C7 C8 C9 C10 177.3(3)
S1 C8 C9 C10 1.8(4)
C7 C8 C9 C1 2.2(5)
S1 C8 C9 C1 -173.3(3)
C24 C1 C9 C8 114.6(4)
C17 C1 C9 C8 -131.0(4)
C2 C1 C9 C8 -3.5(4)
C24 C1 C9 C10 -59.5(5)
C17 C1 C9 C10 55.0(6)
C2 C1 C9 C10 -177.6(4)
C8 C9 C10 C11 -178.4(4)
C1 C9 C10 C11 -4.7(7)
C8 C9 C10 C15 -0.8(5)
C1 C9 C10 C15 173.0(4)
C15 C10 C11 C12 -2.2(6)
C9 C10 C11 C12 175.3(4)
C10 C11 C12 C13 0.6(6)
C11 C12 C13 C14 1.1(7)
C11 C12 C13 O3 -173.4(4)
S2 O3 C13 C12 -73.6(5)
S2 O3 C13 C14 111.5(4)
C12 C13 C14 C15 -1.3(6)
O3 C13 C14 C15 173.4(3)
C13 C14 C15 C10 -0.4(6)
C13 C14 C15 S1 -174.8(3)
C11 C10 C15 C14 2.1(6)
C9 C10 C15 C14 -175.8(4)
C11 C10 C15 S1 177.3(3)
C9 C10 C15 S1 -0.6(4)
O2 S1 C15 C14 -68.7(4)
O1 S1 C15 C14 64.8(4)
C8 S1 C15 C14 176.4(4)
O2 S1 C15 C10 116.2(3)
O1 S1 C15 C10 -110.2(3)
C8 S1 C15 C10 1.3(3)
O5 S2 C16 F3 -52.3(5)
O4 S2 C16 F3 174.6(4)
O3 S2 C16 F3 64.4(5)
O5 S2 C16 F1 68.2(5)
O4 S2 C16 F1 -64.9(5)
O3 S2 C16 F1 -175.1(4)
O5 S2 C16 F2 -173.2(4)
O4 S2 C16 F2 53.7(5)
O3 S2 C16 F2 -56.5(4)
C24 C1 C17 C18 176.8(4)
C9 C1 C17 C18 57.4(6)
C2 C1 C17 C18 -61.4(6)
C24 C1 C17 C22 -2.2(4)
C9 C1 C17 C22 -121.5(4)
C2 C1 C17 C22 119.6(4)
C22 C17 C18 C19 -1.4(7)
C1 C17 C18 C19 179.7(4)
C17 C18 C19 C20 -0.3(8)
C18 C19 C20 C21 1.2(8)
C19 C20 C21 C22 -0.4(8)
C20 C21 C22 C17 -1.3(7)
C20 C21 C22 C23 177.4(5)
C18 C17 C22 C21 2.3(7)
C1 C17 C22 C21 -178.7(4)
C18 C17 C22 C23 -176.8(4)
C1 C17 C22 C23 2.3(5)
C21 C22 C23 C24 179.6(5)
C17 C22 C23 C24 -1.5(5)
C21 C22 C23 S3 -6.1(8)
C17 C22 C23 S3 172.8(4)
O6 S3 C23 C24 108.7(3)
O7 S3 C23 C24 -117.0(3)
C30 S3 C23 C24 -3.5(3)
O6 S3 C23 C22 -65.7(5)
O7 S3 C23 C22 68.6(5)
C30 S3 C23 C22 -177.9(5)
C22 C23 C24 C25 178.1(3)
S3 C23 C24 C25 2.2(5)
C22 C23 C24 C1 0.1(5)
S3 C23 C24 C1 -175.8(3)
C9 C1 C24 C23 124.6(4)
C17 C1 C24 C23 1.2(4)
C2 C1 C24 C23 -124.2(4)
C9 C1 C24 C25 -52.9(5)
C17 C1 C24 C25 -176.3(4)
C2 C1 C24 C25 58.3(5)
C23 C24 C25 C26 179.3(4)
C1 C24 C25 C26 -3.4(7)
C23 C24 C25 C30 0.9(5)
C1 C24 C25 C30 178.3(4)
C30 C25 C26 C27 0.0(6)
C24 C25 C26 C27 -178.3(4)
C25 C26 C27 C28 1.4(7)
C26 C27 C28 C29 -1.9(7)
C26 C27 C28 O8 -179.1(4)
S4 O8 C28 C29 73.6(5)
S4 O8 C28 C27 -109.0(4)
C27 C28 C29 C30 0.9(6)
O8 C28 C29 C30 178.0(4)
C28 C29 C30 C25 0.6(6)
C28 C29 C30 S3 -178.2(3)
C26 C25 C30 C29 -1.0(6)
C24 C25 C30 C29 177.6(4)
C26 C25 C30 S3 178.0(3)
C24 C25 C30 S3 -3.4(4)
O6 S3 C30 C29 70.4(4)
O7 S3 C30 C29 -63.3(4)
C23 S3 C30 C29 -177.1(4)
O6 S3 C30 C25 -108.5(3)
O7 S3 C30 C25 117.8(3)
C23 S3 C30 C25 4.0(3)
O9 S4 C31 F6 -50.1(7)
O10 S4 C31 F6 176.0(6)
O8 S4 C31 F6 59.7(6)
O9 S4 C31 F5 -174.1(5)
O10 S4 C31 F5 51.9(6)
O8 S4 C31 F5 -64.4(6)
O9 S4 C31 F4 68.2(5)
O10 S4 C31 F4 -65.7(5)
O8 S4 C31 F4 178.0(4)
